data_4030825
loop_
_publ_author_name
'Boinski, Tomasz'
'Cieszkowski, Artur'
'Rosa, Bart\/lomiej'
'Szumna, Agnieszka'

_publ_section_title
;
 Hybrid [n]Arenes through Thermodynamically Driven Macrocyclization
 Reactions.
;
_journal_issue 7
_journal_name_full 'The Journal of organic chemistry'
_journal_page_first 3488
_journal_paper_doi 10.1021/acs.joc.5b00099
_journal_volume 80
_journal_year 2015
_chemical_formula_sum 'C49 H57 N O12'
_chemical_formula_weight 851.96
_chemical_name_systematic
; 
 ? 
;
_space_group_IT_number 2
_symmetry_cell_setting triclinic
_symmetry_space_group_name_Hall '-P 1'
_symmetry_space_group_name_H-M 'P -1'
_atom_sites_solution_hydrogens geom
_atom_sites_solution_primary direct
_atom_sites_solution_secondary difmap
_audit_creation_method SHELXL-97
_cell_angle_alpha 74.8980(10)
_cell_angle_beta 72.6060(10)
_cell_angle_gamma 70.8830(10)
_cell_formula_units_Z 2
_cell_length_a 11.6028(2)
_cell_length_b 13.7155(2)
_cell_length_c 15.4868(3)
_cell_measurement_reflns_used 9896
_cell_measurement_temperature 100(2)
_cell_measurement_theta_max 68.33
_cell_measurement_theta_min 3.47
_cell_volume 2185.69(7)
_computing_cell_refinement 'Bruker SAINT'
_computing_data_collection 'Bruker APEX2'
_computing_data_reduction 'Bruker SAINT'
_computing_molecular_graphics X-seed
_computing_publication_material X-seed
_computing_structure_refinement 'SHELXL-97 (Sheldrick, 2008)'
_computing_structure_solution 'SHELXS-97 (Sheldrick, 2008)'
_diffrn_ambient_temperature 100(2)
_diffrn_measured_fraction_theta_full 0.983
_diffrn_measured_fraction_theta_max 0.983
_diffrn_measurement_device_type 'Bruker APEX-II CCD'
_diffrn_measurement_method '\f and \w scans'
_diffrn_radiation_monochromator graphite
_diffrn_radiation_source 'sealed tube'
_diffrn_radiation_type CuK\a
_diffrn_radiation_wavelength 1.54178
_diffrn_reflns_av_R_equivalents 0.0293
_diffrn_reflns_av_sigmaI/netI 0.0321
_diffrn_reflns_limit_h_max 13
_diffrn_reflns_limit_h_min -13
_diffrn_reflns_limit_k_max 15
_diffrn_reflns_limit_k_min -16
_diffrn_reflns_limit_l_max 18
_diffrn_reflns_limit_l_min -17
_diffrn_reflns_number 25445
_diffrn_reflns_theta_full 66.59
_diffrn_reflns_theta_max 66.59
_diffrn_reflns_theta_min 3.04
_diffrn_standards_number 0
_exptl_absorpt_coefficient_mu 0.756
_exptl_absorpt_correction_type none
_exptl_crystal_density_diffrn 1.295
_exptl_crystal_density_method 'not measured'
_exptl_crystal_F_000 908
_exptl_crystal_size_max 0.12
_exptl_crystal_size_mid 0.12
_exptl_crystal_size_min 0.07
_refine_diff_density_max 0.379
_refine_diff_density_min -0.245
_refine_diff_density_rms 0.042
_refine_ls_extinction_method none
_refine_ls_goodness_of_fit_ref 1.016
_refine_ls_hydrogen_treatment mixed
_refine_ls_matrix_type full
_refine_ls_number_parameters 572
_refine_ls_number_reflns 7606
_refine_ls_number_restraints 0
_refine_ls_restrained_S_all 1.016
_refine_ls_R_factor_all 0.0392
_refine_ls_R_factor_gt 0.0385
_refine_ls_shift/su_max 0.001
_refine_ls_shift/su_mean 0.000
_refine_ls_structure_factor_coef Fsqd
_refine_ls_weighting_details 'calc w=1/[\s^2^(Fo^2^)+(0.0500P)^2^+1.0104P] where P=(Fo^2^+2Fc^2^)/3'
_refine_ls_weighting_scheme calc
_refine_ls_wR_factor_gt 0.0997
_refine_ls_wR_factor_ref 0.1006
_reflns_number_gt 7429
_reflns_number_total 7606
_reflns_threshold_expression >2sigma(I)
_cod_data_source_file 13.cif
_cod_data_source_block z:\aga\crystals\tb_3_2\shelx\tb_3_2
_cod_depositor_comments
;
The following automatic conversions were performed:

'_symmetry_cell_setting' value 'Triclinic' changed to 'triclinic'
according to
/usr/data/users/saulius/crontab/automatic-downloads/rss-feeds/ACS/lib/dictionaries/cif_core.dic
dictionary named 'cif_core.dic' version 2.4.2 from 2011-04-26.

Automatic conversion script
Id: cif_fix_values 3105 2015-03-04 15:46:00Z robertas 

 Adding full bibliography for 4030825--4030830.cif.
;
_cod_original_sg_symbol_H-M 'P-1   '
_cod_database_code 4030825

loop_
_symmetry_equiv_pos_as_xyz
'x, y, z'
'-x, -y, -z'

loop_
_atom_site_label
_atom_site_type_symbol
_atom_site_fract_x
_atom_site_fract_y
_atom_site_fract_z
_atom_site_U_iso_or_equiv
_atom_site_adp_type
_atom_site_occupancy
_atom_site_symmetry_multiplicity
_atom_site_calc_flag
_atom_site_refinement_flags
O1 O 0.69021(8) 0.43042(6) 0.37885(6) 0.01844(19) Uani 1 1 d .
O2 O 0.61767(8) 0.79793(7) 0.27915(6) 0.0212(2) Uani 1 1 d .
O3 O 0.34975(8) 0.61283(7) 0.24027(6) 0.02075(19) Uani 1 1 d .
O4 O 1.03827(8) 0.38922(7) 0.13111(6) 0.0222(2) Uani 1 1 d .
O5 O 0.98240(8) 0.60433(7) 0.40361(6) 0.02078(19) Uani 1 1 d .
O6 O 1.29215(8) 0.22389(7) 0.06587(6) 0.02062(19) Uani 1 1 d .
O7 O 1.22716(9) -0.07240(7) 0.29274(6) 0.0222(2) Uani 1 1 d .
O8 O 1.21624(9) 0.24703(7) 0.37822(6) 0.0230(2) Uani 1 1 d .
O9 O 1.18140(9) 0.15000(8) -0.04991(7) 0.0292(2) Uani 1 1 d .
O10 O 0.83798(9) -0.03554(7) 0.21422(6) 0.0245(2) Uani 1 1 d .
O11 O 0.70481(11) 0.34074(7) 0.01899(6) 0.0308(2) Uani 1 1 d .
O12 O 0.51516(9) 0.21319(7) 0.38903(6) 0.0265(2) Uani 1 1 d .
N1 N 0.87199(15) 0.05218(11) 0.41134(9) 0.0418(3) Uani 1 1 d .
C1 C 0.51554(11) 0.52371(9) 0.31230(8) 0.0154(2) Uani 1 1 d .
C2 C 0.61728(11) 0.52565(9) 0.34138(8) 0.0150(2) Uani 1 1 d .
C3 C 0.65381(11) 0.61654(9) 0.32988(8) 0.0155(2) Uani 1 1 d .
C4 C 0.58135(11) 0.70987(9) 0.28758(8) 0.0161(2) Uani 1 1 d .
C5 C 0.47954(11) 0.71188(9) 0.25649(8) 0.0168(2) Uani 1 1 d .
H5 H 0.4320 0.7759 0.2275 0.020 Uiso 1 1 calc R
C6 C 0.44838(11) 0.61864(10) 0.26846(8) 0.0161(2) Uani 1 1 d .
C7 C 0.76619(11) 0.61581(10) 0.36033(8) 0.0177(2) Uani 1 1 d .
H7A H 0.7547 0.5858 0.4268 0.021 Uiso 1 1 calc R
H7B H 0.7679 0.6893 0.3526 0.021 Uiso 1 1 calc R
C8 C 0.89259(11) 0.55513(9) 0.31006(8) 0.0159(2) Uani 1 1 d .
C9 C 0.90591(11) 0.50427(9) 0.23971(8) 0.0164(2) Uani 1 1 d .
H9 H 0.8345 0.5124 0.2178 0.020 Uiso 1 1 calc R
C10 C 1.02149(12) 0.44157(9) 0.20051(8) 0.0171(2) Uani 1 1 d .
C11 C 1.12739(11) 0.42655(9) 0.23282(8) 0.0171(2) Uani 1 1 d .
C12 C 1.11506(11) 0.48239(9) 0.29981(9) 0.0179(3) Uani 1 1 d .
H12 H 1.1869 0.4762 0.3204 0.022 Uiso 1 1 calc R
C13 C 1.00037(11) 0.54689(9) 0.33727(8) 0.0165(2) Uani 1 1 d .
C14 C 1.25206(11) 0.35111(10) 0.19701(9) 0.0193(3) Uani 1 1 d .
H14A H 1.2753 0.3697 0.1291 0.023 Uiso 1 1 calc R
H14B H 1.3175 0.3598 0.2210 0.023 Uiso 1 1 calc R
C15 C 1.25030(11) 0.23711(9) 0.22382(8) 0.0173(2) Uani 1 1 d .
C16 C 1.26775(11) 0.17770(10) 0.15813(8) 0.0172(2) Uani 1 1 d .
C17 C 1.25806(11) 0.07484(9) 0.17997(8) 0.0176(3) Uani 1 1 d .
C18 C 1.23382(11) 0.02970(9) 0.27344(9) 0.0183(3) Uani 1 1 d .
C19 C 1.22026(11) 0.08413(10) 0.34173(9) 0.0192(3) Uani 1 1 d .
H19 H 1.2057 0.0515 0.4047 0.023 Uiso 1 1 calc R
C20 C 1.22841(11) 0.18722(10) 0.31616(9) 0.0183(3) Uani 1 1 d .
C21 C 1.26362(12) 0.01761(10) 0.10624(9) 0.0202(3) Uani 1 1 d .
H21A H 1.3187 0.0422 0.0476 0.024 Uiso 1 1 calc R
H21B H 1.2996 -0.0587 0.1248 0.024 Uiso 1 1 calc R
C22 C 1.13301(12) 0.03795(9) 0.09265(8) 0.0186(3) Uani 1 1 d .
C23 C 1.09193(12) 0.11134(10) 0.01937(9) 0.0199(3) Uani 1 1 d .
C24 C 0.96672(13) 0.13853(10) 0.01557(8) 0.0202(3) Uani 1 1 d .
H24 H 0.9394 0.1906 -0.0336 0.024 Uiso 1 1 calc R
C25 C 0.88061(12) 0.09149(10) 0.08191(9) 0.0189(3) Uani 1 1 d .
C26 C 0.92435(12) 0.01254(9) 0.15216(9) 0.0194(3) Uani 1 1 d .
C27 C 1.04815(12) -0.01245(9) 0.15740(9) 0.0199(3) Uani 1 1 d .
H27 H 1.0758 -0.0650 0.2061 0.024 Uiso 1 1 calc R
C28 C 0.74320(12) 0.12621(10) 0.08016(9) 0.0212(3) Uani 1 1 d .
H28A H 0.7089 0.0645 0.1003 0.025 Uiso 1 1 calc R
H28B H 0.7343 0.1581 0.0165 0.025 Uiso 1 1 calc R
C29 C 0.66965(12) 0.20544(10) 0.14307(9) 0.0187(3) Uani 1 1 d .
C30 C 0.65434(12) 0.31280(10) 0.11146(9) 0.0196(3) Uani 1 1 d .
C31 C 0.59301(12) 0.38376(9) 0.17140(9) 0.0186(3) Uani 1 1 d .
H31 H 0.5827 0.4567 0.1484 0.022 Uiso 1 1 calc R
C32 C 0.54662(11) 0.34964(9) 0.26445(8) 0.0162(2) Uani 1 1 d .
C33 C 0.56195(11) 0.24224(10) 0.29611(9) 0.0185(3) Uani 1 1 d .
C34 C 0.62164(12) 0.17175(9) 0.23608(9) 0.0200(3) Uani 1 1 d .
H34 H 0.6300 0.0990 0.2588 0.024 Uiso 1 1 calc R
C35 C 0.47669(11) 0.42394(9) 0.33179(8) 0.0180(3) Uani 1 1 d .
H35A H 0.3862 0.4431 0.3334 0.022 Uiso 1 1 calc R
H35B H 0.4874 0.3859 0.3939 0.022 Uiso 1 1 calc R
C36 C 0.28002(13) 0.70590(10) 0.19226(9) 0.0236(3) Uani 1 1 d .
H36A H 0.2478 0.7608 0.2299 0.035 Uiso 1 1 calc R
H36B H 0.2097 0.6915 0.1798 0.035 Uiso 1 1 calc R
H36C H 0.3346 0.7294 0.1340 0.035 Uiso 1 1 calc R
C37 C 0.65852(13) 0.40446(11) 0.47708(9) 0.0252(3) Uani 1 1 d .
H37A H 0.6598 0.4619 0.5031 0.038 Uiso 1 1 calc R
H37B H 0.7196 0.3401 0.4975 0.038 Uiso 1 1 calc R
H37C H 0.5744 0.3936 0.4980 0.038 Uiso 1 1 calc R
C38 C 0.55965(13) 0.89280(10) 0.22555(11) 0.0287(3) Uani 1 1 d .
H38A H 0.5692 0.8808 0.1638 0.043 Uiso 1 1 calc R
H38B H 0.5997 0.9473 0.2210 0.043 Uiso 1 1 calc R
H38C H 0.4703 0.9154 0.2550 0.043 Uiso 1 1 calc R
C39 C 0.93252(13) 0.40965(11) 0.09410(9) 0.0257(3) Uani 1 1 d .
H39A H 0.8632 0.3906 0.1431 0.039 Uiso 1 1 calc R
H39B H 0.9547 0.3680 0.0459 0.039 Uiso 1 1 calc R
H39C H 0.9068 0.4844 0.0678 0.039 Uiso 1 1 calc R
C40 C 1.08917(12) 0.59438(11) 0.43592(9) 0.0228(3) Uani 1 1 d .
H40A H 1.1244 0.5205 0.4607 0.034 Uiso 1 1 calc R
H40B H 1.0641 0.6362 0.4844 0.034 Uiso 1 1 calc R
H40C H 1.1525 0.6196 0.3849 0.034 Uiso 1 1 calc R
C41 C 1.42269(13) 0.21149(12) 0.02565(10) 0.0298(3) Uani 1 1 d .
H41A H 1.4568 0.2435 0.0586 0.045 Uiso 1 1 calc R
H41B H 1.4344 0.2459 -0.0391 0.045 Uiso 1 1 calc R
H41C H 1.4665 0.1366 0.0298 0.045 Uiso 1 1 calc R
C42 C 1.19848(15) -0.12028(11) 0.38714(10) 0.0297(3) Uani 1 1 d .
H42A H 1.2652 -0.1246 0.4158 0.044 Uiso 1 1 calc R
H42B H 1.1920 -0.1910 0.3917 0.044 Uiso 1 1 calc R
H42C H 1.1185 -0.0781 0.4189 0.044 Uiso 1 1 calc R
C43 C 1.18824(14) 0.20237(11) 0.47317(9) 0.0278(3) Uani 1 1 d .
H43A H 1.1096 0.1826 0.4888 0.042 Uiso 1 1 calc R
H43B H 1.1795 0.2538 0.5100 0.042 Uiso 1 1 calc R
H43C H 1.2563 0.1399 0.4862 0.042 Uiso 1 1 calc R
C44 C 1.14435(16) 0.25191(12) -0.09816(12) 0.0423(4) Uani 1 1 d .
H44A H 1.0781 0.2569 -0.1276 0.063 Uiso 1 1 calc R
H44B H 1.2164 0.2688 -0.1453 0.063 Uiso 1 1 calc R
H44C H 1.1125 0.3015 -0.0554 0.063 Uiso 1 1 calc R
C45 C 0.88163(15) -0.12217(11) 0.28098(10) 0.0315(3) Uani 1 1 d .
H45A H 0.9500 -0.1750 0.2500 0.047 Uiso 1 1 calc R
H45B H 0.8127 -0.1530 0.3168 0.047 Uiso 1 1 calc R
H45C H 0.9123 -0.0983 0.3221 0.047 Uiso 1 1 calc R
C46 C 0.69203(14) 0.44865(10) -0.01850(9) 0.0259(3) Uani 1 1 d .
H46A H 0.6028 0.4864 -0.0103 0.039 Uiso 1 1 calc R
H46B H 0.7328 0.4568 -0.0842 0.039 Uiso 1 1 calc R
H46C H 0.7316 0.4774 0.0131 0.039 Uiso 1 1 calc R
C47 C 0.53152(15) 0.10463(11) 0.42428(10) 0.0320(3) Uani 1 1 d .
H47A H 0.4887 0.0766 0.3946 0.048 Uiso 1 1 calc R
H47B H 0.4959 0.0941 0.4908 0.048 Uiso 1 1 calc R
H47C H 0.6212 0.0681 0.4118 0.048 Uiso 1 1 calc R
C48 C 0.88580(14) 0.12167(12) 0.35372(10) 0.0292(3) Uani 1 1 d .
C49 C 0.90316(14) 0.21032(11) 0.28003(10) 0.0289(3) Uani 1 1 d .
H49A H 0.8779 0.2046 0.2269 0.043 Uiso 1 1 calc R
H49B H 0.9917 0.2101 0.2621 0.043 Uiso 1 1 calc R
H49C H 0.8516 0.2758 0.3015 0.043 Uiso 1 1 calc R

loop_
_atom_site_aniso_label
_atom_site_aniso_U_11
_atom_site_aniso_U_22
_atom_site_aniso_U_33
_atom_site_aniso_U_23
_atom_site_aniso_U_13
_atom_site_aniso_U_12
O1 0.0175(4) 0.0143(4) 0.0184(4) 0.0008(3) -0.0038(3) -0.0009(3)
O2 0.0220(5) 0.0134(4) 0.0301(5) -0.0008(4) -0.0101(4) -0.0063(3)
O3 0.0197(4) 0.0185(4) 0.0268(5) -0.0013(4) -0.0113(4) -0.0056(3)
O4 0.0200(4) 0.0257(5) 0.0221(5) -0.0109(4) -0.0039(4) -0.0034(4)
O5 0.0180(4) 0.0233(5) 0.0249(5) -0.0099(4) -0.0075(4) -0.0041(3)
O6 0.0206(4) 0.0225(5) 0.0156(4) -0.0004(3) -0.0021(3) -0.0060(4)
O7 0.0316(5) 0.0143(4) 0.0198(4) 0.0000(3) -0.0084(4) -0.0053(4)
O8 0.0308(5) 0.0200(4) 0.0191(4) -0.0054(4) -0.0074(4) -0.0052(4)
O9 0.0291(5) 0.0283(5) 0.0237(5) 0.0051(4) -0.0040(4) -0.0087(4)
O10 0.0267(5) 0.0212(5) 0.0247(5) 0.0025(4) -0.0078(4) -0.0090(4)
O11 0.0506(6) 0.0189(5) 0.0174(5) 0.0003(4) -0.0037(4) -0.0087(4)
O12 0.0367(5) 0.0158(4) 0.0197(5) 0.0021(4) 0.0004(4) -0.0082(4)
N1 0.0568(9) 0.0411(8) 0.0279(7) -0.0007(6) -0.0086(6) -0.0194(7)
C1 0.0153(6) 0.0143(6) 0.0148(6) -0.0035(4) -0.0004(4) -0.0038(4)
C2 0.0147(6) 0.0130(6) 0.0133(5) -0.0016(4) -0.0012(4) -0.0007(4)
C3 0.0147(6) 0.0161(6) 0.0142(6) -0.0038(4) -0.0014(4) -0.0031(5)
C4 0.0165(6) 0.0138(6) 0.0169(6) -0.0031(4) -0.0012(5) -0.0049(5)
C5 0.0173(6) 0.0139(6) 0.0169(6) -0.0010(4) -0.0045(5) -0.0019(5)
C6 0.0139(6) 0.0188(6) 0.0153(6) -0.0040(5) -0.0023(4) -0.0043(5)
C7 0.0170(6) 0.0179(6) 0.0183(6) -0.0048(5) -0.0043(5) -0.0037(5)
C8 0.0168(6) 0.0133(5) 0.0161(6) 0.0007(4) -0.0040(5) -0.0046(5)
C9 0.0158(6) 0.0163(6) 0.0171(6) -0.0001(5) -0.0050(5) -0.0054(5)
C10 0.0199(6) 0.0149(6) 0.0161(6) -0.0019(5) -0.0022(5) -0.0067(5)
C11 0.0163(6) 0.0136(6) 0.0190(6) 0.0001(5) -0.0018(5) -0.0053(5)
C12 0.0154(6) 0.0171(6) 0.0218(6) -0.0007(5) -0.0055(5) -0.0063(5)
C13 0.0191(6) 0.0146(6) 0.0166(6) -0.0014(5) -0.0047(5) -0.0064(5)
C14 0.0156(6) 0.0179(6) 0.0230(6) -0.0031(5) -0.0027(5) -0.0051(5)
C15 0.0128(6) 0.0172(6) 0.0199(6) -0.0023(5) -0.0044(5) -0.0020(4)
C16 0.0133(6) 0.0191(6) 0.0165(6) -0.0014(5) -0.0040(5) -0.0016(5)
C17 0.0151(6) 0.0171(6) 0.0186(6) -0.0032(5) -0.0056(5) -0.0003(5)
C18 0.0183(6) 0.0138(6) 0.0213(6) -0.0011(5) -0.0073(5) -0.0016(5)
C19 0.0192(6) 0.0192(6) 0.0167(6) -0.0012(5) -0.0059(5) -0.0020(5)
C20 0.0165(6) 0.0185(6) 0.0195(6) -0.0053(5) -0.0064(5) -0.0009(5)
C21 0.0229(6) 0.0166(6) 0.0198(6) -0.0045(5) -0.0055(5) -0.0022(5)
C22 0.0246(6) 0.0147(6) 0.0170(6) -0.0057(5) -0.0058(5) -0.0030(5)
C23 0.0262(7) 0.0180(6) 0.0160(6) -0.0029(5) -0.0040(5) -0.0076(5)
C24 0.0287(7) 0.0178(6) 0.0154(6) -0.0023(5) -0.0080(5) -0.0057(5)
C25 0.0249(7) 0.0158(6) 0.0185(6) -0.0068(5) -0.0063(5) -0.0047(5)
C26 0.0265(7) 0.0144(6) 0.0178(6) -0.0038(5) -0.0037(5) -0.0067(5)
C27 0.0276(7) 0.0141(6) 0.0172(6) -0.0025(5) -0.0073(5) -0.0031(5)
C28 0.0256(7) 0.0195(6) 0.0218(6) -0.0052(5) -0.0085(5) -0.0067(5)
C29 0.0198(6) 0.0175(6) 0.0216(6) -0.0034(5) -0.0079(5) -0.0060(5)
C30 0.0241(6) 0.0193(6) 0.0162(6) -0.0003(5) -0.0063(5) -0.0077(5)
C31 0.0213(6) 0.0135(6) 0.0209(6) 0.0005(5) -0.0067(5) -0.0059(5)
C32 0.0146(6) 0.0159(6) 0.0196(6) -0.0017(5) -0.0058(5) -0.0054(5)
C33 0.0185(6) 0.0179(6) 0.0179(6) 0.0011(5) -0.0042(5) -0.0069(5)
C34 0.0224(6) 0.0130(6) 0.0247(7) -0.0008(5) -0.0068(5) -0.0060(5)
C35 0.0172(6) 0.0165(6) 0.0193(6) -0.0018(5) -0.0023(5) -0.0061(5)
C36 0.0245(7) 0.0224(6) 0.0265(7) -0.0015(5) -0.0145(5) -0.0042(5)
C37 0.0264(7) 0.0246(7) 0.0194(6) 0.0051(5) -0.0080(5) -0.0047(5)
C38 0.0277(7) 0.0138(6) 0.0452(9) 0.0028(6) -0.0151(6) -0.0066(5)
C39 0.0252(7) 0.0330(7) 0.0229(7) -0.0116(6) -0.0061(5) -0.0078(6)
C40 0.0204(6) 0.0290(7) 0.0238(7) -0.0066(5) -0.0079(5) -0.0091(5)
C41 0.0235(7) 0.0378(8) 0.0247(7) -0.0074(6) 0.0030(6) -0.0104(6)
C42 0.0462(9) 0.0202(7) 0.0214(7) 0.0027(5) -0.0097(6) -0.0110(6)
C43 0.0369(8) 0.0265(7) 0.0182(6) -0.0067(5) -0.0063(6) -0.0045(6)
C44 0.0402(9) 0.0267(8) 0.0364(9) 0.0081(7) 0.0070(7) -0.0034(7)
C45 0.0362(8) 0.0249(7) 0.0321(8) 0.0084(6) -0.0114(6) -0.0137(6)
C46 0.0351(8) 0.0195(6) 0.0204(6) 0.0023(5) -0.0059(6) -0.0091(6)
C47 0.0420(8) 0.0182(7) 0.0266(7) 0.0050(6) -0.0007(6) -0.0100(6)
C48 0.0340(8) 0.0301(8) 0.0251(7) -0.0065(6) -0.0068(6) -0.0096(6)
C49 0.0319(7) 0.0250(7) 0.0296(7) -0.0033(6) -0.0072(6) -0.0087(6)

loop_
_atom_type_symbol
_atom_type_description
_atom_type_scat_dispersion_real
_atom_type_scat_dispersion_imag
_atom_type_scat_source
C C 0.0181 0.0091 'International Tables Vol C Tables 4.2.6.8 and 6.1.1.4'
H H 0.0000 0.0000 'International Tables Vol C Tables 4.2.6.8 and 6.1.1.4'
N N 0.0311 0.0180 'International Tables Vol C Tables 4.2.6.8 and 6.1.1.4'
O O 0.0492 0.0322 'International Tables Vol C Tables 4.2.6.8 and 6.1.1.4'

loop_
_geom_angle_atom_site_label_1
_geom_angle_atom_site_label_2
_geom_angle_atom_site_label_3
_geom_angle
C2 O1 C37 115.14(9)
C4 O2 C38 118.34(10)
C6 O3 C36 118.15(9)
C10 O4 C39 116.44(10)
C13 O5 C40 117.01(10)
C16 O6 C41 112.90(10)
C18 O7 C42 117.42(10)
C20 O8 C43 117.70(10)
C23 O9 C44 118.12(11)
C26 O10 C45 117.82(11)
C30 O11 C46 118.37(10)
C33 O12 C47 117.26(10)
C2 C1 C6 117.21(11)
C2 C1 C35 120.87(11)
C6 C1 C35 121.85(11)
O1 C2 C1 117.59(10)
O1 C2 C3 118.65(10)
C1 C2 C3 123.64(11)
C2 C3 C4 116.74(11)
C2 C3 C7 122.44(11)
C4 C3 C7 120.82(11)
O2 C4 C5 122.79(11)
O2 C4 C3 115.41(11)
C5 C4 C3 121.80(11)
C4 C5 C6 119.07(11)
C4 C5 H5 120.5
C6 C5 H5 120.5
O3 C6 C5 123.29(11)
O3 C6 C1 115.19(10)
C5 C6 C1 121.51(11)
C3 C7 C8 115.76(10)
C3 C7 H7A 108.3
C8 C7 H7A 108.3
C3 C7 H7B 108.3
C8 C7 H7B 108.3
H7A C7 H7B 107.4
C9 C8 C13 118.05(11)
C9 C8 C7 122.87(11)
C13 C8 C7 119.05(11)
C8 C9 C10 121.51(11)
C8 C9 H9 119.2
C10 C9 H9 119.2
O4 C10 C9 123.21(11)
O4 C10 C11 116.39(11)
C9 C10 C11 120.37(11)
C12 C11 C10 117.83(11)
C12 C11 C14 120.75(11)
C10 C11 C14 121.42(11)
C13 C12 C11 121.60(11)
C13 C12 H12 119.2
C11 C12 H12 119.2
O5 C13 C12 124.24(11)
O5 C13 C8 115.41(10)
C12 C13 C8 120.33(11)
C15 C14 C11 113.59(10)
C15 C14 H14A 108.8
C11 C14 H14A 108.8
C15 C14 H14B 108.8
C11 C14 H14B 108.8
H14A C14 H14B 107.7
C16 C15 C20 116.94(11)
C16 C15 C14 121.64(11)
C20 C15 C14 121.41(11)
O6 C16 C15 118.54(11)
O6 C16 C17 117.84(11)
C15 C16 C17 123.59(11)
C16 C17 C18 116.86(11)
C16 C17 C21 121.46(11)
C18 C17 C21 121.52(11)
O7 C18 C19 122.53(11)
O7 C18 C17 115.54(11)
C19 C18 C17 121.91(11)
C18 C19 C20 118.80(11)
C18 C19 H19 120.6
C20 C19 H19 120.6
O8 C20 C19 123.07(11)
O8 C20 C15 115.11(11)
C19 C20 C15 121.82(11)
C22 C21 C17 110.08(10)
C22 C21 H21A 109.6
C17 C21 H21A 109.6
C22 C21 H21B 109.6
C17 C21 H21B 109.6
H21A C21 H21B 108.2
C23 C22 C27 118.32(12)
C23 C22 C21 121.51(11)
C27 C22 C21 120.05(11)
O9 C23 C24 122.64(11)
O9 C23 C22 117.16(12)
C24 C23 C22 120.10(12)
C25 C24 C23 121.68(12)
C25 C24 H24 119.2
C23 C24 H24 119.2
C24 C25 C26 117.95(12)
C24 C25 C28 121.17(11)
C26 C25 C28 120.86(12)
O10 C26 C27 123.26(11)
O10 C26 C25 116.43(12)
C27 C26 C25 120.31(12)
C26 C27 C22 121.43(12)
C26 C27 H27 119.3
C22 C27 H27 119.3
C25 C28 C29 110.56(10)
C25 C28 H28A 109.5
C29 C28 H28A 109.5
C25 C28 H28B 109.5
C29 C28 H28B 109.5
H28A C28 H28B 108.1
C34 C29 C30 117.99(11)
C34 C29 C28 120.34(11)
C30 C29 C28 121.56(11)
O11 C30 C31 124.22(11)
O11 C30 C29 115.03(11)
C31 C30 C29 120.74(11)
C32 C31 C30 121.06(11)
C32 C31 H31 119.5
C30 C31 H31 119.5
C31 C32 C33 118.22(11)
C31 C32 C35 122.96(11)
C33 C32 C35 118.79(11)
O12 C33 C34 123.83(11)
O12 C33 C32 115.52(11)
C34 C33 C32 120.65(11)
C33 C34 C29 121.33(11)
C33 C34 H34 119.3
C29 C34 H34 119.3
C1 C35 C32 116.16(10)
C1 C35 H35A 108.2
C32 C35 H35A 108.2
C1 C35 H35B 108.2
C32 C35 H35B 108.2
H35A C35 H35B 107.4
O3 C36 H36A 109.5
O3 C36 H36B 109.5
H36A C36 H36B 109.5
O3 C36 H36C 109.5
H36A C36 H36C 109.5
H36B C36 H36C 109.5
O1 C37 H37A 109.5
O1 C37 H37B 109.5
H37A C37 H37B 109.5
O1 C37 H37C 109.5
H37A C37 H37C 109.5
H37B C37 H37C 109.5
O2 C38 H38A 109.5
O2 C38 H38B 109.5
H38A C38 H38B 109.5
O2 C38 H38C 109.5
H38A C38 H38C 109.5
H38B C38 H38C 109.5
O4 C39 H39A 109.5
O4 C39 H39B 109.5
H39A C39 H39B 109.5
O4 C39 H39C 109.5
H39A C39 H39C 109.5
H39B C39 H39C 109.5
O5 C40 H40A 109.5
O5 C40 H40B 109.5
H40A C40 H40B 109.5
O5 C40 H40C 109.5
H40A C40 H40C 109.5
H40B C40 H40C 109.5
O6 C41 H41A 109.5
O6 C41 H41B 109.5
H41A C41 H41B 109.5
O6 C41 H41C 109.5
H41A C41 H41C 109.5
H41B C41 H41C 109.5
O7 C42 H42A 109.5
O7 C42 H42B 109.5
H42A C42 H42B 109.5
O7 C42 H42C 109.5
H42A C42 H42C 109.5
H42B C42 H42C 109.5
O8 C43 H43A 109.5
O8 C43 H43B 109.5
H43A C43 H43B 109.5
O8 C43 H43C 109.5
H43A C43 H43C 109.5
H43B C43 H43C 109.5
O9 C44 H44A 109.5
O9 C44 H44B 109.5
H44A C44 H44B 109.5
O9 C44 H44C 109.5
H44A C44 H44C 109.5
H44B C44 H44C 109.5
O10 C45 H45A 109.5
O10 C45 H45B 109.5
H45A C45 H45B 109.5
O10 C45 H45C 109.5
H45A C45 H45C 109.5
H45B C45 H45C 109.5
O11 C46 H46A 109.5
O11 C46 H46B 109.5
H46A C46 H46B 109.5
O11 C46 H46C 109.5
H46A C46 H46C 109.5
H46B C46 H46C 109.5
O12 C47 H47A 109.5
O12 C47 H47B 109.5
H47A C47 H47B 109.5
O12 C47 H47C 109.5
H47A C47 H47C 109.5
H47B C47 H47C 109.5
N1 C48 C49 179.82(18)
C48 C49 H49A 109.5
C48 C49 H49B 109.5
H49A C49 H49B 109.5
C48 C49 H49C 109.5
H49A C49 H49C 109.5
H49B C49 H49C 109.5

loop_
_geom_bond_atom_site_label_1
_geom_bond_atom_site_label_2
_geom_bond_distance
O1 C2 1.3905(14)
O1 C37 1.4301(15)
O2 C4 1.3681(15)
O2 C38 1.4258(16)
O3 C6 1.3722(15)
O3 C36 1.4233(15)
O4 C10 1.3762(15)
O4 C39 1.4228(16)
O5 C13 1.3805(15)
O5 C40 1.4242(15)
O6 C16 1.3883(15)
O6 C41 1.4259(16)
O7 C18 1.3767(15)
O7 C42 1.4252(16)
O8 C20 1.3677(15)
O8 C43 1.4207(16)
O9 C23 1.3814(16)
O9 C44 1.3969(18)
O10 C26 1.3747(16)
O10 C45 1.4199(17)
O11 C30 1.3785(16)
O11 C46 1.4176(16)
O12 C33 1.3785(16)
O12 C47 1.4158(16)
N1 C48 1.141(2)
C1 C2 1.3934(17)
C1 C6 1.3982(17)
C1 C35 1.5080(16)
C2 C3 1.3966(17)
C3 C4 1.4007(17)
C3 C7 1.5098(16)
C4 C5 1.3928(17)
C5 C6 1.3927(17)
C5 H5 0.9500
C7 C8 1.5183(17)
C7 H7A 0.9900
C7 H7B 0.9900
C8 C9 1.3864(17)
C8 C13 1.3971(17)
C9 C10 1.3916(18)
C9 H9 0.9500
C10 C11 1.3967(18)
C11 C12 1.3917(18)
C11 C14 1.5197(17)
C12 C13 1.3874(18)
C12 H12 0.9500
C14 C15 1.5150(17)
C14 H14A 0.9900
C14 H14B 0.9900
C15 C16 1.3931(17)
C15 C20 1.4016(18)
C16 C17 1.3964(18)
C17 C18 1.4004(18)
C17 C21 1.5211(17)
C18 C19 1.3914(18)
C19 C20 1.3922(18)
C19 H19 0.9500
C21 C22 1.5173(18)
C21 H21A 0.9900
C21 H21B 0.9900
C22 C23 1.3937(18)
C22 C27 1.3953(18)
C23 C24 1.3921(19)
C24 C25 1.3904(19)
C24 H24 0.9500
C25 C26 1.4035(18)
C25 C28 1.5137(18)
C26 C27 1.3856(19)
C27 H27 0.9500
C28 C29 1.5183(17)
C28 H28A 0.9900
C28 H28B 0.9900
C29 C34 1.3930(18)
C29 C30 1.3946(18)
C30 C31 1.3918(18)
C31 C32 1.3911(18)
C31 H31 0.9500
C32 C33 1.3950(17)
C32 C35 1.5136(17)
C33 C34 1.3869(18)
C34 H34 0.9500
C35 H35A 0.9900
C35 H35B 0.9900
C36 H36A 0.9800
C36 H36B 0.9800
C36 H36C 0.9800
C37 H37A 0.9800
C37 H37B 0.9800
C37 H37C 0.9800
C38 H38A 0.9800
C38 H38B 0.9800
C38 H38C 0.9800
C39 H39A 0.9800
C39 H39B 0.9800
C39 H39C 0.9800
C40 H40A 0.9800
C40 H40B 0.9800
C40 H40C 0.9800
C41 H41A 0.9800
C41 H41B 0.9800
C41 H41C 0.9800
C42 H42A 0.9800
C42 H42B 0.9800
C42 H42C 0.9800
C43 H43A 0.9800
C43 H43B 0.9800
C43 H43C 0.9800
C44 H44A 0.9800
C44 H44B 0.9800
C44 H44C 0.9800
C45 H45A 0.9800
C45 H45B 0.9800
C45 H45C 0.9800
C46 H46A 0.9800
C46 H46B 0.9800
C46 H46C 0.9800
C47 H47A 0.9800
C47 H47B 0.9800
C47 H47C 0.9800
C48 C49 1.456(2)
C49 H49A 0.9800
C49 H49B 0.9800
C49 H49C 0.9800
